data_7211552
loop_
_publ_author_name
'Fan, Jun'
'Wang, Zhi-Hong'
'Yang, Ming'
'Yin, Xia'
'Zhang, Wei-Guang'
'Huang, Zhuo-Fen'
'Zeng, Rong-Hua'

_publ_section_title
;
 Controlled synthesis, structures and properties of one-, two-, and
 three-dimensional lanthanide coordination polymers based on
 (8-quinolyloxy)acetate
;
_journal_issue 1
_journal_name_full CrystEngComm
_journal_page_first 216
_journal_paper_doi 10.1039/b910219a
_journal_volume 12
_journal_year 2010
_chemical_formula_moiety 'C22 H20 Gd N2 O8, N O3, H2 O'
_chemical_formula_sum 'C22 H22 Gd N3 O12'
_chemical_formula_weight 677.68
_chemical_name_systematic
;
?
;
_space_group_IT_number 14
_symmetry_cell_setting monoclinic
_symmetry_space_group_name_Hall '-P 2ybc'
_symmetry_space_group_name_H-M 'P 1 21/c 1'
_atom_sites_solution_hydrogens geom
_atom_sites_solution_primary direct
_atom_sites_solution_secondary difmap
_audit_creation_method SHELXL-97
_cell_angle_alpha 90.00
_cell_angle_beta 93.999(2)
_cell_angle_gamma 90.00
_cell_formula_units_Z 4
_cell_length_a 18.7397(7)
_cell_length_b 15.1331(6)
_cell_length_c 8.6165(3)
_cell_measurement_reflns_used 5713
_cell_measurement_temperature 298(2)
_cell_measurement_theta_max 27.97
_cell_measurement_theta_min 1.09
_cell_volume 2437.60(16)
_computing_cell_refinement 'SAINT (Bruker, 2004)'
_computing_data_collection 'APEX-II (Bruker, 2004)'
_computing_data_reduction SAINT
_computing_molecular_graphics 'SHELXTL-XP (Bruker, 2004)'
_computing_publication_material SHELXTL
_computing_structure_refinement 'SHELXL-97 (Sheldrick, 1997)'
_computing_structure_solution 'SHELXS-97 (Sheldrick, 1990)'
_diffrn_ambient_temperature 298(2)
_diffrn_measured_fraction_theta_full 0.995
_diffrn_measured_fraction_theta_max 0.995
_diffrn_measurement_device_type 'Bruker Smart Apex II CCD area detector'
_diffrn_measurement_method '\f and \w scan'
_diffrn_radiation_monochromator graphite
_diffrn_radiation_source 'fine-focus sealed tube'
_diffrn_radiation_type MoK\a
_diffrn_radiation_wavelength 0.71073
_diffrn_reflns_av_R_equivalents 0.0983
_diffrn_reflns_av_sigmaI/netI 0.0990
_diffrn_reflns_limit_h_max 17
_diffrn_reflns_limit_h_min -22
_diffrn_reflns_limit_k_max 16
_diffrn_reflns_limit_k_min -18
_diffrn_reflns_limit_l_max 10
_diffrn_reflns_limit_l_min -10
_diffrn_reflns_number 21452
_diffrn_reflns_theta_full 25.25
_diffrn_reflns_theta_max 25.25
_diffrn_reflns_theta_min 1.09
_exptl_absorpt_coefficient_mu 2.792
_exptl_absorpt_correction_T_max 0.6645
_exptl_absorpt_correction_T_min 0.4868
_exptl_absorpt_correction_type multi-scan
_exptl_absorpt_process_details SADABS
_exptl_crystal_colour colorless
_exptl_crystal_density_diffrn 1.847
_exptl_crystal_density_method 'not measured'
_exptl_crystal_description block
_exptl_crystal_F_000 1340
_exptl_crystal_size_max 0.28
_exptl_crystal_size_mid 0.24
_exptl_crystal_size_min 0.15
_refine_diff_density_max 0.708
_refine_diff_density_min -0.811
_refine_diff_density_rms 0.155
_refine_ls_extinction_method none
_refine_ls_goodness_of_fit_ref 1.079
_refine_ls_hydrogen_treatment constr
_refine_ls_matrix_type full
_refine_ls_number_parameters 343
_refine_ls_number_reflns 4398
_refine_ls_number_restraints 0
_refine_ls_restrained_S_all 1.079
_refine_ls_R_factor_all 0.0978
_refine_ls_R_factor_gt 0.0490
_refine_ls_shift/su_max 0.000
_refine_ls_shift/su_mean 0.000
_refine_ls_structure_factor_coef Fsqd
_refine_ls_weighting_details 'calc w=1/[\s^2^(Fo^2^)+(0.0390P)^2^+0.4130P] where P=(Fo^2^+2Fc^2^)/3'
_refine_ls_weighting_scheme calc
_refine_ls_wR_factor_gt 0.0864
_refine_ls_wR_factor_ref 0.1073
_reflns_number_gt 2797
_reflns_number_total 4398
_reflns_threshold_expression >2sigma(I)
_cod_data_source_file b910219a.txt
_cod_data_source_block a
_cod_original_sg_symbol_H-M 'P 21/c'
_cod_database_code 7211552

loop_
_symmetry_equiv_pos_as_xyz
'x, y, z'
'-x, y+1/2, -z+1/2'
'-x, -y, -z'
'x, -y-1/2, z-1/2'

loop_
_atom_site_label
_atom_site_type_symbol
_atom_site_fract_x
_atom_site_fract_y
_atom_site_fract_z
_atom_site_U_iso_or_equiv
_atom_site_adp_type
_atom_site_occupancy
_atom_site_symmetry_multiplicity
_atom_site_calc_flag
_atom_site_refinement_flags
C1 C 0.3919(5) -0.0369(7) 0.2606(11) 0.051(3) Uani 1 1 d .
H1 H 0.3527 -0.0739 0.2415 0.061 Uiso 1 1 calc R
C2 C 0.4582(6) -0.0617(7) 0.2031(12) 0.063(3) Uani 1 1 d .
H2 H 0.4615 -0.1145 0.1489 0.076 Uiso 1 1 calc R
C3 C 0.5161(6) -0.0101(7) 0.2260(12) 0.059(3) Uani 1 1 d .
H3 H 0.5589 -0.0256 0.1846 0.070 Uiso 1 1 calc R
C4 C 0.5113(5) 0.0677(6) 0.3133(10) 0.043(2) Uani 1 1 d .
C5 C 0.5709(5) 0.1241(7) 0.3481(13) 0.063(3) Uani 1 1 d .
H5 H 0.6151 0.1112 0.3109 0.076 Uiso 1 1 calc R
C6 C 0.5623(5) 0.1970(7) 0.4366(13) 0.064(3) Uani 1 1 d .
H6 H 0.6013 0.2334 0.4622 0.077 Uiso 1 1 calc R
C7 C 0.4939(5) 0.2187(6) 0.4914(10) 0.047(2) Uani 1 1 d .
H7 H 0.4890 0.2680 0.5542 0.057 Uiso 1 1 calc R
C8 C 0.4361(4) 0.1670(6) 0.4513(9) 0.035(2) Uani 1 1 d .
C9 C 0.4428(4) 0.0886(6) 0.3658(9) 0.0294(19) Uani 1 1 d .
C10 C 0.3575(4) 0.2553(6) 0.5964(9) 0.040(2) Uani 1 1 d .
H10A H 0.3751 0.3100 0.5547 0.048 Uiso 1 1 calc R
H10B H 0.3841 0.2436 0.6949 0.048 Uiso 1 1 calc R
C11 C 0.2789(5) 0.2645(6) 0.6221(10) 0.040(2) Uani 1 1 d .
C12 C 0.1004(5) 0.1337(7) 0.2115(11) 0.055(3) Uani 1 1 d .
H12 H 0.1331 0.1350 0.1352 0.066 Uiso 1 1 calc R
C13 C 0.0309(6) 0.1572(7) 0.1670(13) 0.065(3) Uani 1 1 d .
H13 H 0.0172 0.1741 0.0655 0.078 Uiso 1 1 calc R
C14 C -0.0165(5) 0.1545(7) 0.2789(13) 0.061(3) Uani 1 1 d .
H14 H -0.0638 0.1703 0.2531 0.073 Uiso 1 1 calc R
C15 C 0.0032(5) 0.1289(6) 0.4311(12) 0.045(2) Uani 1 1 d .
C16 C -0.0435(5) 0.1259(7) 0.5515(14) 0.061(3) Uani 1 1 d .
H16 H -0.0913 0.1414 0.5312 0.073 Uiso 1 1 calc R
C17 C -0.0202(5) 0.1011(7) 0.6950(14) 0.065(3) Uani 1 1 d .
H17 H -0.0523 0.0978 0.7723 0.078 Uiso 1 1 calc R
C18 C 0.0515(5) 0.0801(6) 0.7306(11) 0.053(3) Uani 1 1 d .
H18 H 0.0673 0.0641 0.8314 0.064 Uiso 1 1 calc R
C19 C 0.0977(4) 0.0831(6) 0.6172(10) 0.039(2) Uani 1 1 d .
C20 C 0.0750(5) 0.1085(5) 0.4640(11) 0.038(2) Uani 1 1 d .
C21 C 0.1980(5) 0.0631(7) 0.8005(9) 0.051(3) Uani 1 1 d .
H21A H 0.1786 0.0140 0.8564 0.062 Uiso 1 1 calc R
H21B H 0.1855 0.1177 0.8511 0.062 Uiso 1 1 calc R
C22 C 0.2798(5) 0.0545(6) 0.7995(11) 0.042(2) Uani 1 1 d .
Gd1 Gd 0.25945(2) 0.08215(3) 0.42226(5) 0.02776(14) Uani 1 1 d .
N1 N 0.3838(4) 0.0360(5) 0.3394(8) 0.0371(18) Uani 1 1 d .
N2 N 0.1246(4) 0.1097(5) 0.3520(8) 0.0380(18) Uani 1 1 d .
N3 N 0.2329(7) 0.7230(9) 0.2677(15) 0.108(4) Uani 1 1 d .
O1 O 0.3678(3) 0.1851(4) 0.4911(6) 0.0383(15) Uani 1 1 d .
O2 O 0.2356(3) 0.2178(4) 0.5429(6) 0.0445(17) Uani 1 1 d .
O3 O 0.2647(3) 0.3209(4) 0.7208(6) 0.0521(18) Uani 1 1 d .
O4 O 0.1698(3) 0.0629(4) 0.6410(6) 0.0371(15) Uani 1 1 d .
O5 O 0.3090(3) 0.0531(4) 0.6731(6) 0.0435(16) Uani 1 1 d .
O6 O 0.3129(3) 0.0493(4) 0.9306(7) 0.0571(19) Uani 1 1 d .
O7 O 0.2273(6) 0.6452(7) 0.2533(12) 0.150(5) Uani 1 1 d .
O8 O 0.2784(7) 0.7650(8) 0.2141(19) 0.213(7) Uani 1 1 d .
O9 O 0.1886(5) 0.7705(8) 0.3204(14) 0.166(5) Uani 1 1 d .
O1W O 0.1505(5) 0.8743(7) 0.0527(11) 0.141(4) Uani 1 1 d .
H1W H 0.1171 0.8371 0.0665 0.211 Uiso 1 1 d R
H2W H 0.1685 0.8616 -0.0334 0.211 Uiso 1 1 d R
O2W O 0.2449(3) -0.0757(4) 0.4647(7) 0.0526(17) Uani 1 1 d .
H3W H 0.2085 -0.0844 0.4021 0.079 Uiso 1 1 d R
H4W H 0.2302 -0.0747 0.5645 0.079 Uiso 1 1 d R
O3W O 0.2347(3) 0.0049(4) 0.1735(6) 0.0519(17) Uani 1 1 d .
H5W H 0.2523 0.0326 0.0993 0.078 Uiso 1 1 d R
H6W H 0.1966 -0.0208 0.1370 0.078 Uiso 1 1 d R

loop_
_atom_site_aniso_label
_atom_site_aniso_U_11
_atom_site_aniso_U_22
_atom_site_aniso_U_33
_atom_site_aniso_U_23
_atom_site_aniso_U_13
_atom_site_aniso_U_12
C1 0.048(6) 0.051(7) 0.052(7) -0.004(6) 0.006(5) 0.008(5)
C2 0.074(8) 0.050(8) 0.067(8) -0.017(6) 0.013(6) 0.016(6)
C3 0.063(7) 0.053(7) 0.063(8) -0.001(6) 0.026(6) 0.021(6)
C4 0.050(6) 0.036(6) 0.044(6) 0.013(5) 0.015(5) 0.014(5)
C5 0.046(6) 0.059(8) 0.086(9) 0.020(7) 0.019(6) 0.012(6)
C6 0.039(6) 0.064(8) 0.087(9) 0.021(7) -0.001(6) 0.003(6)
C7 0.048(6) 0.043(6) 0.051(6) 0.004(5) 0.006(5) 0.007(5)
C8 0.033(5) 0.042(6) 0.031(5) 0.008(5) 0.003(4) 0.002(4)
C9 0.040(5) 0.026(5) 0.023(5) 0.007(4) 0.002(4) 0.005(4)
C10 0.051(6) 0.041(6) 0.029(5) -0.012(5) 0.010(4) -0.006(5)
C11 0.058(6) 0.032(6) 0.031(5) 0.007(5) 0.020(5) 0.002(5)
C12 0.061(7) 0.061(7) 0.043(6) -0.001(6) -0.001(6) 0.009(6)
C13 0.062(7) 0.070(8) 0.061(8) 0.002(7) -0.017(6) 0.018(6)
C14 0.052(7) 0.058(7) 0.070(8) -0.012(7) -0.004(6) 0.009(6)
C15 0.042(6) 0.045(6) 0.047(6) -0.008(5) 0.006(5) -0.004(5)
C16 0.033(6) 0.070(8) 0.081(9) -0.023(7) 0.009(6) -0.010(5)
C17 0.049(7) 0.079(9) 0.070(8) -0.016(7) 0.033(6) -0.014(6)
C18 0.058(6) 0.065(7) 0.038(6) -0.012(6) 0.017(5) -0.014(6)
C19 0.034(5) 0.038(5) 0.046(6) -0.004(5) 0.005(4) -0.001(5)
C20 0.037(5) 0.036(6) 0.042(6) -0.001(5) 0.001(5) -0.002(4)
C21 0.050(6) 0.085(8) 0.021(5) 0.008(5) 0.012(5) 0.009(5)
C22 0.058(6) 0.043(6) 0.023(5) 0.003(4) 0.001(5) 0.008(5)
Gd1 0.0362(2) 0.0263(2) 0.0214(2) 0.0007(2) 0.00637(16) -0.0003(2)
N1 0.056(5) 0.027(4) 0.029(4) -0.004(4) 0.006(4) 0.005(4)
N2 0.038(4) 0.045(5) 0.031(4) -0.004(4) 0.000(4) 0.001(3)
N3 0.128(11) 0.086(10) 0.118(11) -0.025(8) 0.063(9) -0.023(9)
O1 0.039(3) 0.034(4) 0.043(4) -0.014(3) 0.011(3) -0.002(3)
O2 0.049(4) 0.033(4) 0.052(4) -0.017(3) 0.005(3) -0.003(3)
O3 0.069(4) 0.047(4) 0.040(4) -0.021(3) 0.010(4) 0.004(3)
O4 0.041(3) 0.048(4) 0.022(3) -0.002(3) 0.007(3) 0.001(3)
O5 0.044(4) 0.059(4) 0.028(4) 0.005(3) 0.007(3) 0.005(3)
O6 0.058(4) 0.086(5) 0.027(4) 0.004(4) 0.000(3) 0.002(4)
O7 0.262(13) 0.075(7) 0.123(9) -0.060(7) 0.075(8) -0.032(8)
O8 0.170(12) 0.132(11) 0.35(2) 0.003(12) 0.119(13) -0.029(9)
O9 0.123(9) 0.157(11) 0.228(13) -0.070(10) 0.079(8) 0.024(8)
O1W 0.121(8) 0.153(9) 0.151(9) -0.035(8) 0.031(7) -0.048(7)
O2W 0.074(4) 0.046(4) 0.039(4) -0.005(3) 0.010(3) -0.008(3)
O3W 0.070(4) 0.060(4) 0.026(4) 0.000(3) 0.009(3) -0.005(4)

loop_
_atom_type_symbol
_atom_type_description
_atom_type_scat_dispersion_real
_atom_type_scat_dispersion_imag
_atom_type_scat_source
C C 0.0033 0.0016 'International Tables Vol C Tables 4.2.6.8 and 6.1.1.4'
H H 0.0000 0.0000 'International Tables Vol C Tables 4.2.6.8 and 6.1.1.4'
N N 0.0061 0.0033 'International Tables Vol C Tables 4.2.6.8 and 6.1.1.4'
O O 0.0106 0.0060 'International Tables Vol C Tables 4.2.6.8 and 6.1.1.4'
Gd Gd -0.1653 3.9035 'International Tables Vol C Tables 4.2.6.8 and 6.1.1.4'

loop_
_geom_angle_atom_site_label_1
_geom_angle_atom_site_label_2
_geom_angle_atom_site_label_3
_geom_angle
_geom_angle_site_symmetry_1
_geom_angle_site_symmetry_3
N1 C1 C2 122.6(9) . .
N1 C1 H1 118.7 . .
C2 C1 H1 118.7 . .
C3 C2 C1 120.9(9) . .
C3 C2 H2 119.5 . .
C1 C2 H2 119.5 . .
C2 C3 C4 119.1(9) . .
C2 C3 H3 120.4 . .
C4 C3 H3 120.4 . .
C3 C4 C5 122.6(9) . .
C3 C4 C9 116.7(9) . .
C5 C4 C9 120.7(9) . .
C6 C5 C4 119.0(9) . .
C6 C5 H5 120.5 . .
C4 C5 H5 120.5 . .
C5 C6 C7 120.9(10) . .
C5 C6 H6 119.5 . .
C7 C6 H6 119.5 . .
C8 C7 C6 119.9(9) . .
C8 C7 H7 120.0 . .
C6 C7 H7 120.0 . .
C7 C8 O1 124.0(8) . .
C7 C8 C9 121.3(8) . .
O1 C8 C9 114.6(7) . .
N1 C9 C8 118.5(7) . .
N1 C9 C4 123.6(8) . .
C8 C9 C4 117.9(8) . .
O1 C10 C11 109.9(7) . .
O1 C10 H10A 109.7 . .
C11 C10 H10A 109.7 . .
O1 C10 H10B 109.7 . .
C11 C10 H10B 109.7 . .
H10A C10 H10B 108.2 . .
O2 C11 O3 127.0(8) . .
O2 C11 C10 118.2(8) . .
O3 C11 C10 114.8(8) . .
N2 C12 C13 125.9(10) . .
N2 C12 H12 117.0 . .
C13 C12 H12 117.0 . .
C14 C13 C12 116.6(10) . .
C14 C13 H13 121.7 . .
C12 C13 H13 121.7 . .
C13 C14 C15 122.3(10) . .
C13 C14 H14 118.8 . .
C15 C14 H14 118.8 . .
C20 C15 C14 116.3(9) . .
C20 C15 C16 119.1(9) . .
C14 C15 C16 124.5(10) . .
C17 C16 C15 120.8(10) . .
C17 C16 H16 119.6 . .
C15 C16 H16 119.6 . .
C16 C17 C18 121.1(10) . .
C16 C17 H17 119.5 . .
C18 C17 H17 119.5 . .
C19 C18 C17 119.3(9) . .
C19 C18 H18 120.4 . .
C17 C18 H18 120.4 . .
C18 C19 O4 123.5(8) . .
C18 C19 C20 121.3(8) . .
O4 C19 C20 115.1(7) . .
N2 C20 C15 122.8(8) . .
N2 C20 C19 118.8(8) . .
C15 C20 C19 118.4(8) . .
O4 C21 C22 107.1(7) . .
O4 C21 H21A 110.3 . .
C22 C21 H21A 110.3 . .
O4 C21 H21B 110.3 . .
C22 C21 H21B 110.3 . .
H21A C21 H21B 108.5 . .
O6 C22 O5 124.4(9) . .
O6 C22 C21 115.5(8) . .
O5 C22 C21 120.1(8) . .
O3 Gd1 O5 142.3(2) 4_565 .
O3 Gd1 O2 78.2(2) 4_565 .
O5 Gd1 O2 80.2(2) . .
O3 Gd1 O2W 139.2(2) 4_565 .
O5 Gd1 O2W 73.6(2) . .
O2 Gd1 O2W 139.59(19) . .
O3 Gd1 O3W 70.0(2) 4_565 .
O5 Gd1 O3W 139.2(2) . .
O2 Gd1 O3W 140.25(19) . .
O2W Gd1 O3W 69.39(19) . .
O3 Gd1 N1 82.9(2) 4_565 .
O5 Gd1 N1 84.1(2) . .
O2 Gd1 N1 124.0(2) . .
O2W Gd1 N1 83.6(2) . .
O3W Gd1 N1 75.5(2) . .
O3 Gd1 N2 79.1(2) 4_565 .
O5 Gd1 N2 124.4(2) . .
O2 Gd1 N2 75.6(2) . .
O2W Gd1 N2 94.3(2) . .
O3W Gd1 N2 75.6(2) . .
N1 Gd1 N2 149.7(2) . .
O3 Gd1 O1 73.35(19) 4_565 .
O5 Gd1 O1 69.31(19) . .
O2 Gd1 O1 62.98(18) . .
O2W Gd1 O1 130.43(19) . .
O3W Gd1 O1 125.62(18) . .
N1 Gd1 O1 61.20(19) . .
N2 Gd1 O1 133.78(19) . .
O3 Gd1 O4 132.92(19) 4_565 .
O5 Gd1 O4 63.10(18) . .
O2 Gd1 O4 68.29(18) . .
O2W Gd1 O4 72.51(18) . .
O3W Gd1 O4 118.79(18) . .
N1 Gd1 O4 143.47(19) . .
N2 Gd1 O4 61.5(2) . .
O1 Gd1 O4 115.59(16) . .
C1 N1 C9 117.0(8) . .
C1 N1 Gd1 120.7(6) . .
C9 N1 Gd1 122.1(5) . .
C12 N2 C20 116.1(8) . .
C12 N2 Gd1 121.9(6) . .
C20 N2 Gd1 121.7(5) . .
O8 N3 O7 123.6(15) . .
O8 N3 O9 111.0(14) . .
O7 N3 O9 124.8(15) . .
C8 O1 C10 118.7(6) . .
C8 O1 Gd1 123.4(5) . .
C10 O1 Gd1 117.1(4) . .
C11 O2 Gd1 127.0(6) . .
C11 O3 Gd1 169.2(6) . 4_566
C19 O4 C21 115.5(6) . .
C19 O4 Gd1 122.3(5) . .
C21 O4 Gd1 118.3(4) . .
C22 O5 Gd1 129.3(6) . .
H1W O1W H2W 108.0 . .
Gd1 O2W H3W 98.6 . .
Gd1 O2W H4W 99.7 . .
H3W O2W H4W 108.4 . .
Gd1 O3W H5W 111.2 . .
Gd1 O3W H6W 129.8 . .
H5W O3W H6W 107.8 . .

loop_
_geom_bond_atom_site_label_1
_geom_bond_atom_site_label_2
_geom_bond_distance
_geom_bond_site_symmetry_2
C1 N1 1.311(10) .
C1 C2 1.419(12) .
C1 H1 0.9300 .
C2 C3 1.340(13) .
C2 H2 0.9300 .
C3 C4 1.402(12) .
C3 H3 0.9300 .
C4 C5 1.421(13) .
C4 C9 1.427(11) .
C5 C6 1.357(13) .
C5 H5 0.9300 .
C6 C7 1.434(12) .
C6 H6 0.9300 .
C7 C8 1.361(11) .
C7 H7 0.9300 .
C8 O1 1.376(9) .
C8 C9 1.406(11) .
C9 N1 1.367(10) .
C10 O1 1.420(8) .
C10 C11 1.511(11) .
C10 H10A 0.9700 .
C10 H10B 0.9700 .
C11 O2 1.243(9) .
C11 O3 1.246(9) .
C12 N2 1.314(10) .
C12 C13 1.378(12) .
C12 H12 0.9300 .
C13 C14 1.356(13) .
C13 H13 0.9300 .
C14 C15 1.392(12) .
C14 H14 0.9300 .
C15 C20 1.390(11) .
C15 C16 1.405(12) .
C16 C17 1.336(13) .
C16 H16 0.9300 .
C17 C18 1.394(13) .
C17 H17 0.9300 .
C18 C19 1.350(11) .
C18 H18 0.9300 .
C19 O4 1.387(9) .
C19 C20 1.411(11) .
C20 N2 1.387(10) .
C21 O4 1.438(9) .
C21 C22 1.539(12) .
C21 H21A 0.9700 .
C21 H21B 0.9700 .
C22 O6 1.252(9) .
C22 O5 1.253(10) .
Gd1 O3 2.281(6) 4_565
Gd1 O5 2.334(5) .
Gd1 O2 2.357(5) .
Gd1 O2W 2.435(6) .
Gd1 O3W 2.457(5) .
Gd1 N1 2.581(7) .
Gd1 N2 2.590(7) .
Gd1 O1 2.595(5) .
Gd1 O4 2.627(5) .
N3 O8 1.184(13) .
N3 O7 1.187(12) .
N3 O9 1.210(13) .
O3 Gd1 2.281(6) 4_566
O1W H1W 0.8557 .
O1W H2W 0.8580 .
O2W H3W 0.8496 .
O2W H4W 0.9213 .
O3W H5W 0.8504 .
O3W H6W 0.8537 .

loop_
_geom_hbond_atom_site_label_D
_geom_hbond_atom_site_label_H
_geom_hbond_atom_site_label_A
_geom_hbond_distance_DH
_geom_hbond_distance_HA
_geom_hbond_distance_DA
_geom_hbond_angle_DHA
_geom_hbond_site_symmetry_A
O1W H2W O7 0.86 2.21 3.055(13) 168.1 4_575
O1W H2W O9 0.86 2.41 3.085(15) 136.4 4_575
O2W H4W O7 0.92 1.95 2.741(11) 143.0 4_566
O2W H3W O9 0.85 2.33 2.809(12) 116.3 1_545
O3W H5W O6 0.85 1.92 2.721(8) 156.0 1_554
O3W H6W O1W 0.85 1.93 2.693(10) 149.0 1_545

loop_
_geom_torsion_atom_site_label_1
_geom_torsion_atom_site_label_2
_geom_torsion_atom_site_label_3
_geom_torsion_atom_site_label_4
_geom_torsion
_geom_torsion_site_symmetry_1
_geom_torsion_site_symmetry_4
N1 C1 C2 C3 -0.8(16) . .
C1 C2 C3 C4 2.5(16) . .
C2 C3 C4 C5 177.4(10) . .
C2 C3 C4 C9 -3.0(14) . .
C3 C4 C5 C6 -178.3(9) . .
C9 C4 C5 C6 2.1(14) . .
C4 C5 C6 C7 -1.6(15) . .
C5 C6 C7 C8 -1.7(14) . .
C6 C7 C8 O1 -176.3(8) . .
C6 C7 C8 C9 4.5(13) . .
C7 C8 C9 N1 175.1(8) . .
O1 C8 C9 N1 -4.2(10) . .
C7 C8 C9 C4 -4.0(12) . .
O1 C8 C9 C4 176.8(7) . .
C3 C4 C9 N1 2.1(12) . .
C5 C4 C9 N1 -178.3(8) . .
C3 C4 C9 C8 -179.0(8) . .
C5 C4 C9 C8 0.6(12) . .
O1 C10 C11 O2 -5.7(11) . .
O1 C10 C11 O3 175.6(7) . .
N2 C12 C13 C14 -0.5(16) . .
C12 C13 C14 C15 -0.4(16) . .
C13 C14 C15 C20 1.9(15) . .
C13 C14 C15 C16 179.2(10) . .
C20 C15 C16 C17 -2.2(15) . .
C14 C15 C16 C17 -179.5(10) . .
C15 C16 C17 C18 2.0(16) . .
C16 C17 C18 C19 -1.4(16) . .
C17 C18 C19 O4 -179.6(8) . .
C17 C18 C19 C20 1.0(14) . .
C14 C15 C20 N2 -2.6(13) . .
C16 C15 C20 N2 179.9(8) . .
C14 C15 C20 C19 179.3(9) . .
C16 C15 C20 C19 1.8(13) . .
C18 C19 C20 N2 -179.4(8) . .
O4 C19 C20 N2 1.2(12) . .
C18 C19 C20 C15 -1.2(13) . .
O4 C19 C20 C15 179.3(7) . .
O4 C21 C22 O6 -176.7(8) . .
O4 C21 C22 O5 3.4(12) . .
C2 C1 N1 C9 -0.3(13) . .
C2 C1 N1 Gd1 175.4(7) . .
C8 C9 N1 C1 -179.4(7) . .
C4 C9 N1 C1 -0.4(12) . .
C8 C9 N1 Gd1 5.0(9) . .
C4 C9 N1 Gd1 -176.1(6) . .
O3 Gd1 N1 C1 -103.4(6) 4_565 .
O5 Gd1 N1 C1 112.1(6) . .
O2 Gd1 N1 C1 -173.9(6) . .
O2W Gd1 N1 C1 37.9(6) . .
O3W Gd1 N1 C1 -32.4(6) . .
N2 Gd1 N1 C1 -49.7(8) . .
O1 Gd1 N1 C1 -178.3(7) . .
O4 Gd1 N1 C1 86.7(7) . .
O3 Gd1 N1 C9 72.1(6) 4_565 .
O5 Gd1 N1 C9 -72.4(6) . .
O2 Gd1 N1 C9 1.6(7) . .
O2W Gd1 N1 C9 -146.5(6) . .
O3W Gd1 N1 C9 143.2(6) . .
N2 Gd1 N1 C9 125.8(6) . .
O1 Gd1 N1 C9 -2.8(5) . .
O4 Gd1 N1 C9 -97.7(6) . .
C13 C12 N2 C20 -0.2(14) . .
C13 C12 N2 Gd1 -173.9(8) . .
C15 C20 N2 C12 1.8(12) . .
C19 C20 N2 C12 179.9(8) . .
C15 C20 N2 Gd1 175.6(6) . .
C19 C20 N2 Gd1 -6.3(10) . .
O3 Gd1 N2 C12 26.0(7) 4_565 .
O5 Gd1 N2 C12 173.6(6) . .
O2 Gd1 N2 C12 106.4(7) . .
O2W Gd1 N2 C12 -113.3(7) . .
O3W Gd1 N2 C12 -45.9(7) . .
N1 Gd1 N2 C12 -28.6(9) . .
O1 Gd1 N2 C12 80.0(7) . .
O4 Gd1 N2 C12 179.2(8) . .
O3 Gd1 N2 C20 -147.4(6) 4_565 .
O5 Gd1 N2 C20 0.2(7) . .
O2 Gd1 N2 C20 -67.0(6) . .
O2W Gd1 N2 C20 73.3(6) . .
O3W Gd1 N2 C20 140.7(6) . .
N1 Gd1 N2 C20 158.0(5) . .
O1 Gd1 N2 C20 -93.4(6) . .
O4 Gd1 N2 C20 5.8(5) . .
C7 C8 O1 C10 -8.3(12) . .
C9 C8 O1 C10 170.9(7) . .
C7 C8 O1 Gd1 -177.6(6) . .
C9 C8 O1 Gd1 1.6(9) . .
C11 C10 O1 C8 179.2(7) . .
C11 C10 O1 Gd1 -10.9(8) . .
O3 Gd1 O1 C8 -90.5(6) 4_565 .
O5 Gd1 O1 C8 95.2(6) . .
O2 Gd1 O1 C8 -175.4(6) . .
O2W Gd1 O1 C8 51.1(6) . .
O3W Gd1 O1 C8 -41.3(6) . .
N1 Gd1 O1 C8 0.5(5) . .
N2 Gd1 O1 C8 -146.4(5) . .
O4 Gd1 O1 C8 139.4(5) . .
O3 Gd1 O1 C10 100.2(5) 4_565 .
O5 Gd1 O1 C10 -74.2(5) . .
O2 Gd1 O1 C10 15.2(5) . .
O2W Gd1 O1 C10 -118.3(5) . .
O3W Gd1 O1 C10 149.3(5) . .
N1 Gd1 O1 C10 -168.9(6) . .
N2 Gd1 O1 C10 44.2(6) . .
O4 Gd1 O1 C10 -30.0(5) . .
O3 C11 O2 Gd1 -157.8(6) . .
C10 C11 O2 Gd1 23.7(11) . .
O3 Gd1 O2 C11 -98.4(7) 4_565 .
O5 Gd1 O2 C11 50.5(7) . .
O2W Gd1 O2 C11 100.4(7) . .
O3W Gd1 O2 C11 -135.3(6) . .
N1 Gd1 O2 C11 -25.5(7) . .
N2 Gd1 O2 C11 180.0(7) . .
O1 Gd1 O2 C11 -21.2(6) . .
O4 Gd1 O2 C11 115.3(7) . .
O2 C11 O3 Gd1 152(3) . 4_566
C10 C11 O3 Gd1 -29(3) . 4_566
C18 C19 O4 C21 -17.4(12) . .
C20 C19 O4 C21 162.0(7) . .
C18 C19 O4 Gd1 -175.0(7) . .
C20 C19 O4 Gd1 4.5(10) . .
C22 C21 O4 C19 -170.9(7) . .
C22 C21 O4 Gd1 -12.4(9) . .
O3 Gd1 O4 C19 31.8(6) 4_565 .
O5 Gd1 O4 C19 169.5(6) . .
O2 Gd1 O4 C19 79.6(6) . .
O2W Gd1 O4 C19 -110.4(6) . .
O3W Gd1 O4 C19 -56.9(6) . .
N1 Gd1 O4 C19 -162.1(5) . .
N2 Gd1 O4 C19 -5.3(5) . .
O1 Gd1 O4 C19 122.5(6) . .
O3 Gd1 O4 C21 -125.1(6) 4_565 .
O5 Gd1 O4 C21 12.6(6) . .
O2 Gd1 O4 C21 -77.3(6) . .
O2W Gd1 O4 C21 92.7(6) . .
O3W Gd1 O4 C21 146.2(6) . .
N1 Gd1 O4 C21 41.0(7) . .
N2 Gd1 O4 C21 -162.2(6) . .
O1 Gd1 O4 C21 -34.4(6) . .
O6 C22 O5 Gd1 -170.2(6) . .
C21 C22 O5 Gd1 9.8(12) . .
O3 Gd1 O5 C22 114.4(7) 4_565 .
O2 Gd1 O5 C22 58.6(7) . .
O2W Gd1 O5 C22 -90.3(7) . .
O3W Gd1 O5 C22 -115.7(7) . .
N1 Gd1 O5 C22 -175.4(7) . .
N2 Gd1 O5 C22 -6.4(8) . .
O1 Gd1 O5 C22 123.2(8) . .
O4 Gd1 O5 C22 -11.9(7) . .
